data_4300635
loop_
_publ_author_name
'Dickie, Diane A.'
'Schatte, Gabriele'
'Jennings, Michael C.'
'Jenkins, Hilary A.'
'Khoo, Sarah Y. L.'
'Clyburne, Jason A. C.'

_publ_section_title
;
 Structure of Organic and Metal-Organic Networks Based on a
 Bifunctionalm-Terphenyl Carboxylic Acid
;
_journal_issue 4
_journal_name_full 'Inorganic Chemistry'
_journal_page_first 1646
_journal_page_last 1655
_journal_paper_doi 10.1021/ic051690g
_journal_volume 45
_journal_year 2006
_chemical_formula_sum 'C20 H12 Ag2 O4'
_chemical_formula_weight 532.04
_space_group_IT_number 15
_symmetry_cell_setting monoclinic
_symmetry_space_group_name_Hall '-C 2yc'
_symmetry_space_group_name_H-M 'C 1 2/c 1'
_cell_angle_alpha 90.00
_cell_angle_beta 114.154(4)
_cell_angle_gamma 90.00
_cell_formula_units_Z 4
_cell_length_a 17.3343(14)
_cell_length_b 11.1485(9)
_cell_length_c 9.4161(5)
_cell_measurement_temperature 150(2)
_cell_volume 1660.4(2)
_diffrn_ambient_temperature 150(2)
_exptl_crystal_density_diffrn 2.128
_cod_depositor_comments
;
 Updating bibliography.

 Antanas Vaitkus,
 2017-07-07

The following automatic conversions were performed:
'_symmetry_cell_setting' value 'Monoclinic' changed to 'monoclinic'
according to '/home/saulius/struct/CIF-dictionaries/cif_core.dic'
dictionary named 'cif_core.dic' version 2.4.1 from 2010-06-29.

Automatic conversion script
Id: cif_fix_enum 1527 2010-12-29 10:47:43Z saulius 
;
_cod_original_sg_symbol_H-M 'C 2/c'
_cod_database_code 4300635

loop_
_symmetry_equiv_pos_as_xyz
'x, y, z'
'-x, y, -z+1/2'
'x+1/2, y+1/2, z'
'-x+1/2, y+1/2, -z+1/2'
'-x, -y, -z'
'x, -y, z-1/2'
'-x+1/2, -y+1/2, -z'
'x+1/2, -y+1/2, z-1/2'

loop_
_atom_site_label
_atom_site_type_symbol
_atom_site_fract_x
_atom_site_fract_y
_atom_site_fract_z
_atom_site_U_iso_or_equiv
_atom_site_adp_type
_atom_site_occupancy
_atom_site_symmetry_multiplicity
_atom_site_calc_flag
_atom_site_refinement_flags
_atom_site_disorder_assembly
_atom_site_disorder_group
Ag Ag 0.48720(3) 0.85661(3) 0.08954(4) 0.03176(17) Uani 1 1 d . . .
O1 O 0.4545(2) 0.6734(3) 0.1236(4) 0.0284(8) Uani 1 1 d . . .
C2 C 0.5000 0.6216(6) 0.2500 0.0227(14) Uani 1 2 d S . .
C3 C 0.5000 0.4882(6) 0.2500 0.0218(14) Uani 1 2 d S . .
C4 C 0.4401(3) 0.4245(4) 0.1264(5) 0.0229(10) Uani 1 1 d . . .
H4A H 0.3997 0.4673 0.0411 0.027 Uiso 1 1 calc R . .
C5 C 0.4384(3) 0.2996(4) 0.1256(5) 0.0211(10) Uani 1 1 d . . .
C6 C 0.5000 0.2383(6) 0.2500 0.0193(13) Uani 1 2 d S . .
C7 C 0.5000 0.1032(6) 0.2500 0.0218(14) Uani 1 2 d S . .
O8 O 0.5159(2) 0.0513(3) 0.1466(4) 0.0256(8) Uani 1 1 d . . .
C11 C 0.3680(3) 0.2383(4) -0.0054(5) 0.0258(11) Uani 1 1 d . . .
C12 C 0.3272(3) 0.1362(5) 0.0185(6) 0.0325(12) Uani 1 1 d . . .
H12A H 0.3445 0.1038 0.1202 0.039 Uiso 1 1 calc R . .
C13 C 0.2619(4) 0.0828(6) -0.1051(7) 0.0447(15) Uani 1 1 d . . .
H13A H 0.2368 0.0114 -0.0886 0.054 Uiso 1 1 calc R . .
C14 C 0.2328(4) 0.1323(6) -0.2526(7) 0.0550(18) Uani 1 1 d . . .
H14A H 0.1862 0.0973 -0.3361 0.066 Uiso 1 1 calc R . .
C15 C 0.2716(4) 0.2320(6) -0.2772(7) 0.0505(17) Uani 1 1 d . . .
H15A H 0.2517 0.2664 -0.3783 0.061 Uiso 1 1 calc R . .
C16 C 0.3400(3) 0.2838(5) -0.1557(5) 0.0327(12) Uani 1 1 d . . .
H16A H 0.3678 0.3509 -0.1756 0.039 Uiso 1 1 calc R . .

loop_
_atom_site_aniso_label
_atom_site_aniso_U_11
_atom_site_aniso_U_22
_atom_site_aniso_U_33
_atom_site_aniso_U_23
_atom_site_aniso_U_13
_atom_site_aniso_U_12
Ag 0.0580(3) 0.0137(2) 0.0304(2) 0.00167(16) 0.0250(2) -0.00100(18)
O1 0.044(2) 0.0111(16) 0.0295(18) 0.0022(14) 0.0146(16) -0.0005(14)
C2 0.029(4) 0.020(4) 0.025(3) 0.000 0.017(3) 0.000
C3 0.029(4) 0.014(3) 0.024(3) 0.000 0.011(3) 0.000
C4 0.028(3) 0.021(3) 0.019(2) 0.0024(19) 0.0091(19) 0.002(2)
C5 0.027(2) 0.014(2) 0.025(2) -0.0025(19) 0.014(2) -0.0005(19)
C6 0.030(4) 0.016(3) 0.016(3) 0.000 0.015(3) 0.000
C7 0.036(4) 0.013(3) 0.015(3) 0.000 0.009(3) 0.000
O8 0.051(2) 0.0118(17) 0.0204(15) 0.0016(13) 0.0206(15) 0.0015(15)
C11 0.030(3) 0.022(3) 0.025(2) -0.006(2) 0.011(2) -0.001(2)
C12 0.037(3) 0.022(3) 0.038(3) -0.007(2) 0.015(2) -0.004(2)
C13 0.040(3) 0.039(3) 0.058(4) -0.018(3) 0.023(3) -0.015(3)
C14 0.054(4) 0.063(5) 0.042(4) -0.030(3) 0.013(3) -0.021(3)
C15 0.057(4) 0.065(5) 0.024(3) -0.009(3) 0.012(3) -0.011(3)
C16 0.039(3) 0.034(3) 0.025(3) -0.002(2) 0.012(2) -0.001(2)

loop_
_geom_bond_atom_site_label_1
_geom_bond_atom_site_label_2
_geom_bond_distance
_geom_bond_site_symmetry_2
_geom_bond_publ_flag
Ag O1 2.178(3) . ?
Ag O8 2.242(3) 1_565 ?
Ag O8 2.430(3) 5_665 ?
Ag Ag 2.8689(7) 2_655 ?
O1 C2 1.266(4) . ?
C2 O1 1.266(5) 2_655 ?
C2 C3 1.488(9) . ?
C3 C4 1.395(6) . ?
C3 C4 1.395(6) 2_655 ?
C4 C5 1.394(7) . ?
C4 H4A 0.9500 . ?
C5 C6 1.398(6) . ?
C5 C11 1.499(7) . ?
C6 C5 1.398(6) 2_655 ?
C6 C7 1.506(9) . ?
C7 O8 1.256(4) 2_655 ?
C7 O8 1.256(4) . ?
O8 Ag 2.242(3) 1_545 ?
O8 Ag 2.430(3) 5_665 ?
C11 C16 1.390(7) . ?
C11 C12 1.406(7) . ?
C12 C13 1.383(8) . ?
C12 H12A 0.9500 . ?
C13 C14 1.384(9) . ?
C13 H13A 0.9500 . ?
C14 C15 1.367(9) . ?
C14 H14A 0.9500 . ?
C15 C16 1.392(8) . ?
C15 H15A 0.9500 . ?
C16 H16A 0.9500 . ?
